data_7062066
loop_
_publ_author_name
'Yan, Han'
'Che, Zi-Wei'
'Sun, Wen-Bin'

_publ_section_title
;
 Multifunctional LnIII complexes with SMM, luminescence and MCE properties
 constructed using selected phosphine oxide and diketonate
;
_journal_issue 1
_journal_name_full 'New Journal of Chemistry'
_journal_page_first 140
_journal_page_last 146
_journal_paper_doi 10.1039/D2NJ03544H
_journal_volume 47
_journal_year 2023
_chemical_formula_moiety 'C56 H70 O16 P2 Tb2'
_chemical_formula_sum 'C56 H70 O16 P2 Tb2'
_chemical_formula_weight 1378.90
_space_group_crystal_system triclinic
_space_group_IT_number 2
_space_group_name_Hall '-P 1'
_space_group_name_H-M_alt 'P -1'
_atom_sites_solution_hydrogens geom
_atom_sites_solution_primary iterative
_audit_creation_date 2022-04-17
_audit_creation_method
;
Olex2 1.5
(compiled 2021.12.09 svn.r5202d8cf for OlexSys, GUI svn.r6439)
;
_audit_update_record
;
2022-06-22 deposited with the CCDC.	2022-11-15 downloaded from the CCDC.
;
_cell_angle_alpha 116.775(4)
_cell_angle_beta 94.703(3)
_cell_angle_gamma 90.557(3)
_cell_formula_units_Z 1
_cell_length_a 11.0522(5)
_cell_length_b 12.2463(4)
_cell_length_c 12.2833(5)
_cell_measurement_reflns_used 7245
_cell_measurement_temperature 298
_cell_measurement_theta_max 29.0270
_cell_measurement_theta_min 3.6970
_cell_volume 1477.24(12)
_computing_cell_refinement 'CrysAlisPro 1.171.41.119a (Rigaku OD, 2021)'
_computing_data_collection 'CrysAlisPro 1.171.41.119a (Rigaku OD, 2021)'
_computing_data_reduction 'CrysAlisPro 1.171.41.119a (Rigaku OD, 2021)'
_computing_molecular_graphics 'Olex2 1.5 (Dolomanov et al., 2009)'
_computing_publication_material 'Olex2 1.5 (Dolomanov et al., 2009)'
_computing_structure_refinement 'SHELXL 2018/3 (Sheldrick, 2015)'
_computing_structure_solution 'olex2.solve 1.5 (Bourhis et al., 2015)'
_diffrn_ambient_temperature 298
_diffrn_detector 'CCD plate'
_diffrn_detector_area_resol_mean 16.1954
_diffrn_detector_type Eos
_diffrn_measured_fraction_theta_full 0.998
_diffrn_measured_fraction_theta_max 0.838
_diffrn_measurement_details
;
List of Runs (angles in degrees, time in seconds):

  # Type    Start    End  Width  t~exp~   \w     \q     \k     \f   Frames
#--------------------------------------------------------------------------
  1  \w    -43.00  33.00   1.00    3.75    --   16.76 -57.00 120.00   76
  2  \w      0.00  83.00   1.00    3.75    --   16.76  38.00  60.00   83
  3  \w    -10.00  17.00   1.00    3.75    --   16.76  77.00-120.00   27
  4  \w     -8.00  39.00   1.00    3.75    --   16.76  77.00   0.00   47
  5  \w     -5.00  27.00   1.00    3.75    --   16.76  77.00 120.00   32
  6  \w    -46.00 -12.00   1.00    3.75    --   16.76 -57.00  90.00   34
  7  \w     45.00  72.00   1.00    3.75    --   16.76 178.00 -60.00   27
  8  \w     11.00  78.00   1.00    3.75    --   16.76  57.00 -90.00   67
;
_diffrn_measurement_device 'four-circle diffractometer'
_diffrn_measurement_device_type 'Xcalibur, Eos'
_diffrn_measurement_method '\w scans'
_diffrn_orient_matrix_type 'CrysAlisPro convention (1999,Acta A55,543-557)'
_diffrn_orient_matrix_UB_11 -0.0067478000
_diffrn_orient_matrix_UB_12 -0.0142678000
_diffrn_orient_matrix_UB_13 -0.0629829000
_diffrn_orient_matrix_UB_21 0.0627329000
_diffrn_orient_matrix_UB_22 -0.0112629000
_diffrn_orient_matrix_UB_23 -0.0036189000
_diffrn_orient_matrix_UB_31 -0.0133065000
_diffrn_orient_matrix_UB_32 -0.0623698000
_diffrn_orient_matrix_UB_33 -0.0155894000
_diffrn_radiation_monochromator graphite
_diffrn_radiation_probe x-ray
_diffrn_radiation_type 'Mo K\a'
_diffrn_radiation_wavelength 0.71073
_diffrn_reflns_av_R_equivalents 0.0300
_diffrn_reflns_av_unetI/netI 0.0620
_diffrn_reflns_Laue_measured_fraction_full 0.998
_diffrn_reflns_Laue_measured_fraction_max 0.838
_diffrn_reflns_limit_h_max 14
_diffrn_reflns_limit_h_min -12
_diffrn_reflns_limit_k_max 16
_diffrn_reflns_limit_k_min -16
_diffrn_reflns_limit_l_max 16
_diffrn_reflns_limit_l_min -16
_diffrn_reflns_number 12831
_diffrn_reflns_point_group_measured_fraction_full 0.998
_diffrn_reflns_point_group_measured_fraction_max 0.838
_diffrn_reflns_theta_full 25.242
_diffrn_reflns_theta_max 29.238
_diffrn_reflns_theta_min 3.181
_diffrn_source 'fine-focus sealed X-ray tube'
_diffrn_source_type 'Enhance (Mo) X-ray Source'
_exptl_absorpt_coefficient_mu 2.493
_exptl_absorpt_correction_T_max 1.00000
_exptl_absorpt_correction_T_min 0.45531
_exptl_absorpt_correction_type multi-scan
_exptl_absorpt_process_details
;
CrysAlisPro 1.171.41.119a (Rigaku Oxford Diffraction, 2021)
Empirical absorption correction using spherical harmonics,
implemented in SCALE3 ABSPACK scaling algorithm.
;
_exptl_crystal_colour 'clear light white'
_exptl_crystal_colour_lustre clear
_exptl_crystal_colour_modifier light
_exptl_crystal_colour_primary white
_exptl_crystal_density_diffrn 1.550
_exptl_crystal_description block
_exptl_crystal_F_000 694
_exptl_crystal_size_max 0.3
_exptl_crystal_size_mid 0.2
_exptl_crystal_size_min 0.1
_refine_diff_density_max 0.617
_refine_diff_density_min -0.791
_refine_diff_density_rms 0.104
_refine_ls_extinction_method none
_refine_ls_goodness_of_fit_ref 0.978
_refine_ls_hydrogen_treatment constr
_refine_ls_matrix_type full
_refine_ls_number_parameters 337
_refine_ls_number_reflns 6723
_refine_ls_number_restraints 0
_refine_ls_restrained_S_all 0.978
_refine_ls_R_factor_all 0.0458
_refine_ls_R_factor_gt 0.0326
_refine_ls_shift/su_max 0.002
_refine_ls_shift/su_mean 0.000
_refine_ls_structure_factor_coef Fsqd
_refine_ls_weighting_details 'w=1/[\s^2^(Fo^2^)+(0.0218P)^2^] where P=(Fo^2^+2Fc^2^)/3'
_refine_ls_weighting_scheme calc
_refine_ls_wR_factor_gt 0.0561
_refine_ls_wR_factor_ref 0.0591
_reflns_Friedel_coverage 0.000
_reflns_number_gt 5575
_reflns_number_total 6723
_reflns_threshold_expression 'I > 2\s(I)'
_cod_data_source_file d2nj03544h2.cif
_cod_data_source_block c-285_auto
_cod_depositor_comments 'Adding full bibliography for 7062065--7062070.cif.'
_cod_original_cell_volume 1477.24(11)
_cod_database_code 7062066
_shelx_shelxl_version_number 2018/3
_shelx_space_group_comment
;
The symmetry employed for this shelxl refinement is uniquely defined
by the following loop, which should always be used as a source of
symmetry information in preference to the above space-group names.
They are only intended as comments.
;
_shelx_estimated_absorpt_t_max 0.789
_shelx_estimated_absorpt_t_min 0.522
_olex2_refinement_description
;
1. Fixed Uiso
 At 1.2 times of:
  All C(H) groups, All C(H,H) groups
 At 1.5 times of:
  All C(H,H,H) groups, All O(H,H) groups
2.a Secondary CH2 refined with riding coordinates:
 C1(H1A,H1B)
2.b Aromatic/amide H refined with riding coordinates:
 C7(H7), C6(H6), C5(H5), C4(H4), C3(H3), C16(H16), C13(H13), C12(H12),
 C22(H22), C26(H26), C11(H11), C9(H9), C10(H10)
2.c Fitted hexagon refined as free rotating group:
 C2(C7,C6,C5,C4,C3)
2.d X=CH2 refined with riding coordinates:
 O2(H2A,H2B)
2.e Idealised Me refined as rotating group:
 C15(H15A,H15B,H15C), C23(H23A,H23B,H23C), C25(H25A,H25B,H25C), C20(H20A,H20B,
 H20C), C28(H28A,H28B,H28C), C18(H18A,H18B,H18C)
;
_olex2_submission_special_instructions 'No special instructions were received'
_oxdiff_exptl_absorpt_empirical_details
;
Empirical correction (ABSPACK) includes:
- Absorption correction using spherical harmonics
- Frame scaling
;
_oxdiff_exptl_absorpt_empirical_full_max 1.879
_oxdiff_exptl_absorpt_empirical_full_min 0.700

loop_
_space_group_symop_operation_xyz
'x, y, z'
'-x, -y, -z'

loop_
_atom_site_label
_atom_site_type_symbol
_atom_site_fract_x
_atom_site_fract_y
_atom_site_fract_z
_atom_site_U_iso_or_equiv
_atom_site_adp_type
_atom_site_occupancy
_atom_site_site_symmetry_order
_atom_site_calc_flag
_atom_site_refinement_flags_posn
_atom_site_refinement_flags_adp
_atom_site_refinement_flags_occupancy
_atom_site_disorder_assembly
_atom_site_disorder_group
Tb1 Tb 0.82280(2) 0.44677(2) 0.28679(2) 0.02350(5) Uani 1 1 d . . . . .
P1 P 0.56163(8) 0.63570(7) 0.44224(8) 0.02451(19) Uani 1 1 d . . . . .
O3 O 0.9519(2) 0.62763(19) 0.4063(2) 0.0339(6) Uani 1 1 d . . . . .
O2 O 0.85815(19) 0.46043(18) 0.49099(18) 0.0283(5) Uani 1 1 d . . . . .
H2A H 0.873411 0.536466 0.558861 0.042 Uiso 1 1 calc R U . . .
H2B H 0.856380 0.389621 0.501100 0.042 Uiso 1 1 calc R U . . .
O8 O 0.7906(2) 0.25321(19) 0.2801(2) 0.0363(6) Uani 1 1 d . . . . .
O7 O 0.6277(2) 0.3667(2) 0.1884(2) 0.0397(6) Uani 1 1 d . . . . .
O6 O 1.0214(2) 0.37421(19) 0.2891(2) 0.0347(6) Uani 1 1 d . . . . .
O1 O 0.6812(2) 0.58789(19) 0.4000(2) 0.0331(6) Uani 1 1 d . . . . .
O5 O 0.8581(2) 0.3185(2) 0.0851(2) 0.0387(6) Uani 1 1 d . . . . .
O4 O 0.8114(2) 0.5666(2) 0.1851(2) 0.0390(6) Uani 1 1 d . . . . .
C1 C 0.5043(3) 0.5704(3) 0.5342(3) 0.0305(8) Uani 1 1 d . . . . .
H1A H 0.557576 0.596844 0.609309 0.037 Uiso 1 1 calc R U . . .
H1B H 0.424374 0.599906 0.556046 0.037 Uiso 1 1 calc R U . . .
C2 C 0.5773(2) 0.79881(15) 0.5345(2) 0.0290(8) Uani 1 1 d G . . . .
C7 C 0.6701(2) 0.8619(2) 0.5131(3) 0.0667(14) Uani 1 1 d G . . . .
H7 H 0.723106 0.819324 0.454868 0.080 Uiso 1 1 calc R U . . .
C6 C 0.6837(3) 0.9888(2) 0.5786(3) 0.0843(17) Uani 1 1 d G . . . .
H6 H 0.745811 1.031011 0.564214 0.101 Uiso 1 1 calc R U . . .
C5 C 0.6045(3) 1.05247(15) 0.6656(3) 0.0711(15) Uani 1 1 d G . . . .
H5 H 0.613613 1.137325 0.709394 0.085 Uiso 1 1 calc R U . . .
C4 C 0.5117(3) 0.9893(2) 0.6870(3) 0.111(2) Uani 1 1 d G . . . .
H4 H 0.458709 1.031953 0.745230 0.133 Uiso 1 1 calc R U . . .
C3 C 0.4981(3) 0.8625(2) 0.6215(3) 0.0853(19) Uani 1 1 d G . . . .
H3 H 0.436002 0.820266 0.635885 0.102 Uiso 1 1 calc R U . . .
C14 C 0.9667(3) 0.7295(3) 0.4036(3) 0.0368(9) Uani 1 1 d . . . . .
C16 C 0.9187(3) 0.7550(3) 0.3100(3) 0.0409(10) Uani 1 1 d . . . . .
H16 H 0.936032 0.832589 0.317289 0.049 Uiso 1 1 calc R U . . .
C13 C 0.4811(3) 0.6013(3) 0.2102(3) 0.0350(9) Uani 1 1 d . . . . .
H13 H 0.563027 0.600835 0.197998 0.042 Uiso 1 1 calc R U . . .
C19 C 1.0678(3) 0.2771(3) 0.2166(3) 0.0352(9) Uani 1 1 d . . . . .
C8 C 0.4465(3) 0.6104(3) 0.3193(3) 0.0262(7) Uani 1 1 d . . . . .
C17 C 0.8465(3) 0.6728(3) 0.2058(3) 0.0382(9) Uani 1 1 d . . . . .
C27 C 0.5816(3) 0.2602(3) 0.1278(3) 0.0399(9) Uani 1 1 d . . . . .
C24 C 0.7337(4) 0.1570(3) 0.2004(3) 0.0390(9) Uani 1 1 d . . . . .
C12 C 0.3940(4) 0.5927(3) 0.1196(3) 0.0453(10) Uani 1 1 d . . . . .
H12 H 0.418021 0.588474 0.046998 0.054 Uiso 1 1 calc R U . . .
C21 C 0.9214(4) 0.2269(3) 0.0366(3) 0.0391(9) Uani 1 1 d . . . . .
C22 C 1.0213(3) 0.2022(3) 0.0970(3) 0.0426(10) Uani 1 1 d . . . . .
H22 H 1.059687 0.129948 0.053813 0.051 Uiso 1 1 calc R U . . .
C26 C 0.6331(4) 0.1553(3) 0.1244(4) 0.0461(11) Uani 1 1 d . . . . .
H26 H 0.597671 0.079554 0.067667 0.055 Uiso 1 1 calc R U . . .
C11 C 0.2740(4) 0.5904(3) 0.1341(4) 0.0498(11) Uani 1 1 d . . . . .
H11 H 0.216236 0.584929 0.072115 0.060 Uiso 1 1 calc R U . . .
C15 C 1.0421(4) 0.8288(3) 0.5115(4) 0.0682(14) Uani 1 1 d . . . . .
H15A H 1.006280 0.844842 0.585490 0.102 Uiso 1 1 calc R U . . .
H15B H 1.044860 0.902076 0.501432 0.102 Uiso 1 1 calc R U . . .
H15C H 1.123106 0.802582 0.516096 0.102 Uiso 1 1 calc R U . . .
C9 C 0.3250(3) 0.6067(4) 0.3333(3) 0.0480(11) Uani 1 1 d . . . . .
H9 H 0.300477 0.611421 0.405833 0.058 Uiso 1 1 calc R U . . .
C23 C 0.8833(4) 0.1408(4) -0.0959(3) 0.0642(14) Uani 1 1 d . . . . .
H23A H 0.801017 0.110361 -0.104096 0.096 Uiso 1 1 calc R U . . .
H23B H 0.935886 0.073519 -0.123730 0.096 Uiso 1 1 calc R U . . .
H23C H 0.888854 0.183762 -0.144371 0.096 Uiso 1 1 calc R U . . .
C25 C 0.7797(4) 0.0377(3) 0.1903(4) 0.0640(14) Uani 1 1 d . . . . .
H25A H 0.863860 0.033335 0.175527 0.096 Uiso 1 1 calc R U . . .
H25B H 0.733486 -0.029281 0.123748 0.096 Uiso 1 1 calc R U . . .
H25C H 0.770981 0.033158 0.265306 0.096 Uiso 1 1 calc R U . . .
C20 C 1.1849(4) 0.2461(4) 0.2657(4) 0.0679(15) Uani 1 1 d . . . . .
H20A H 1.247056 0.308139 0.281435 0.102 Uiso 1 1 calc R U . . .
H20B H 1.209216 0.168294 0.206572 0.102 Uiso 1 1 calc R U . . .
H20C H 1.173102 0.242226 0.340484 0.102 Uiso 1 1 calc R U . . .
C10 C 0.2384(4) 0.5961(4) 0.2403(4) 0.0584(12) Uani 1 1 d . . . . .
H10 H 0.156142 0.592790 0.250300 0.070 Uiso 1 1 calc R U . . .
C28 C 0.4616(4) 0.2463(4) 0.0542(4) 0.0663(14) Uani 1 1 d . . . . .
H28A H 0.416515 0.317828 0.095122 0.099 Uiso 1 1 calc R U . . .
H28B H 0.416193 0.175426 0.046184 0.099 Uiso 1 1 calc R U . . .
H28C H 0.475656 0.236789 -0.025635 0.099 Uiso 1 1 calc R U . . .
C18 C 0.8060(5) 0.7109(4) 0.1100(4) 0.0818(18) Uani 1 1 d . . . . .
H18A H 0.817947 0.646287 0.030664 0.123 Uiso 1 1 calc R U . . .
H18B H 0.852516 0.783340 0.123797 0.123 Uiso 1 1 calc R U . . .
H18C H 0.721343 0.727659 0.113748 0.123 Uiso 1 1 calc R U . . .

loop_
_atom_site_aniso_label
_atom_site_aniso_U_11
_atom_site_aniso_U_22
_atom_site_aniso_U_33
_atom_site_aniso_U_23
_atom_site_aniso_U_13
_atom_site_aniso_U_12
Tb1 0.02216(9) 0.02123(8) 0.02499(9) 0.00912(7) -0.00083(6) 0.00074(6)
P1 0.0260(5) 0.0221(4) 0.0259(5) 0.0113(4) 0.0024(4) 0.0034(3)
O3 0.0337(14) 0.0293(12) 0.0398(15) 0.0188(11) -0.0084(11) -0.0059(11)
O2 0.0343(14) 0.0225(11) 0.0265(13) 0.0105(10) -0.0005(10) 0.0000(10)
O8 0.0396(15) 0.0252(12) 0.0386(15) 0.0120(11) -0.0094(12) -0.0066(11)
O7 0.0278(14) 0.0296(12) 0.0510(16) 0.0107(12) -0.0066(12) -0.0002(11)
O6 0.0255(13) 0.0373(13) 0.0307(14) 0.0065(12) -0.0004(10) 0.0054(11)
O1 0.0288(14) 0.0295(12) 0.0361(14) 0.0107(11) 0.0020(11) 0.0086(10)
O5 0.0426(16) 0.0405(14) 0.0289(14) 0.0120(12) 0.0034(11) 0.0140(12)
O4 0.0494(17) 0.0328(13) 0.0383(15) 0.0211(12) -0.0068(12) -0.0054(12)
C1 0.039(2) 0.0259(16) 0.0262(19) 0.0118(16) -0.0010(15) 0.0005(15)
C2 0.032(2) 0.0256(16) 0.031(2) 0.0150(16) 0.0013(15) 0.0059(15)
C7 0.068(3) 0.029(2) 0.092(4) 0.014(2) 0.033(3) -0.005(2)
C6 0.082(4) 0.043(3) 0.117(5) 0.026(3) 0.015(3) -0.018(3)
C5 0.085(4) 0.032(2) 0.075(4) 0.008(2) -0.007(3) 0.003(2)
C4 0.143(6) 0.037(3) 0.118(5) -0.006(3) 0.079(4) 0.005(3)
C3 0.102(4) 0.037(2) 0.098(4) 0.005(3) 0.063(3) 0.001(3)
C14 0.034(2) 0.0300(19) 0.043(2) 0.0140(18) 0.0005(17) -0.0008(16)
C16 0.050(3) 0.0282(18) 0.051(3) 0.0249(19) -0.004(2) -0.0038(17)
C13 0.034(2) 0.0384(19) 0.035(2) 0.0183(18) 0.0064(16) 0.0064(16)
C19 0.0254(19) 0.038(2) 0.040(2) 0.0150(18) 0.0037(16) 0.0050(16)
C8 0.0270(19) 0.0254(16) 0.0288(19) 0.0144(15) 0.0030(14) 0.0056(14)
C17 0.041(2) 0.038(2) 0.045(2) 0.0265(19) 0.0017(18) 0.0017(18)
C27 0.036(2) 0.040(2) 0.037(2) 0.0121(18) -0.0018(17) -0.0065(17)
C24 0.043(2) 0.0284(18) 0.041(2) 0.0130(18) 0.0015(18) -0.0022(17)
C12 0.068(3) 0.044(2) 0.026(2) 0.0177(18) 0.0028(19) 0.010(2)
C21 0.042(2) 0.043(2) 0.028(2) 0.0114(18) 0.0069(17) 0.0021(18)
C22 0.044(2) 0.038(2) 0.035(2) 0.0054(18) 0.0065(18) 0.0152(18)
C26 0.050(3) 0.0267(18) 0.049(3) 0.0087(18) -0.015(2) -0.0096(18)
C11 0.049(3) 0.054(2) 0.044(3) 0.022(2) -0.012(2) 0.013(2)
C15 0.084(4) 0.043(2) 0.067(3) 0.021(2) -0.028(3) -0.026(2)
C9 0.034(2) 0.077(3) 0.037(2) 0.029(2) 0.0047(18) 0.004(2)
C23 0.066(3) 0.065(3) 0.034(2) -0.001(2) -0.002(2) 0.016(2)
C25 0.071(3) 0.028(2) 0.078(3) 0.015(2) -0.014(3) -0.001(2)
C20 0.049(3) 0.073(3) 0.061(3) 0.014(3) -0.010(2) 0.026(2)
C10 0.029(2) 0.087(3) 0.063(3) 0.038(3) -0.002(2) 0.008(2)
C28 0.046(3) 0.061(3) 0.084(4) 0.032(3) -0.031(2) -0.015(2)
C18 0.119(5) 0.062(3) 0.078(4) 0.053(3) -0.042(3) -0.027(3)

loop_
_atom_type_symbol
_atom_type_description
_atom_type_scat_dispersion_real
_atom_type_scat_dispersion_imag
_atom_type_scat_source
C C 0.0033 0.0016 'International Tables Vol C Tables 4.2.6.8 and 6.1.1.4'
H H 0.0000 0.0000 'International Tables Vol C Tables 4.2.6.8 and 6.1.1.4'
O O 0.0106 0.0060 'International Tables Vol C Tables 4.2.6.8 and 6.1.1.4'
P P 0.1023 0.0942 'International Tables Vol C Tables 4.2.6.8 and 6.1.1.4'
Tb Tb -0.1723 4.1537 'International Tables Vol C Tables 4.2.6.8 and 6.1.1.4'

loop_
_geom_angle_atom_site_label_1
_geom_angle_atom_site_label_2
_geom_angle_atom_site_label_3
_geom_angle
_geom_angle_site_symmetry_1
_geom_angle_site_symmetry_3
_geom_angle_publ_flag
O3 Tb1 O2 73.66(8) . . ?
O8 Tb1 O3 136.98(8) . . ?
O8 Tb1 O2 69.30(7) . . ?
O8 Tb1 O6 75.73(8) . . ?
O8 Tb1 O1 112.13(8) . . ?
O7 Tb1 O3 146.46(8) . . ?
O7 Tb1 O2 114.18(8) . . ?
O7 Tb1 O8 71.46(8) . . ?
O7 Tb1 O6 137.74(7) . . ?
O7 Tb1 O1 72.60(8) . . ?
O6 Tb1 O3 75.17(7) . . ?
O6 Tb1 O2 76.75(8) . . ?
O1 Tb1 O3 78.42(8) . . ?
O1 Tb1 O2 76.15(7) . . ?
O1 Tb1 O6 146.39(7) . . ?
O5 Tb1 O3 119.96(9) . . ?
O5 Tb1 O2 140.23(7) . . ?
O5 Tb1 O8 79.33(8) . . ?
O5 Tb1 O7 76.13(8) . . ?
O5 Tb1 O6 72.20(8) . . ?
O5 Tb1 O1 140.39(8) . . ?
O4 Tb1 O3 72.66(8) . . ?
O4 Tb1 O2 141.97(7) . . ?
O4 Tb1 O8 148.36(8) . . ?
O4 Tb1 O7 85.96(9) . . ?
O4 Tb1 O6 110.63(9) . . ?
O4 Tb1 O1 80.27(8) . . ?
O4 Tb1 O5 73.81(8) . . ?
O1 P1 C1 111.63(15) . . ?
O1 P1 C2 109.76(13) . . ?
O1 P1 C8 113.76(14) . . ?
C1 P1 C8 108.17(16) . . ?
C2 P1 C1 107.63(13) . . ?
C2 P1 C8 105.56(13) . . ?
C14 O3 Tb1 134.0(2) . . ?
Tb1 O2 H2A 120.0 . . ?
Tb1 O2 H2B 120.0 . . ?
H2A O2 H2B 120.0 . . ?
C24 O8 Tb1 131.2(2) . . ?
C27 O7 Tb1 133.4(2) . . ?
C19 O6 Tb1 131.7(2) . . ?
P1 O1 Tb1 158.51(14) . . ?
C21 O5 Tb1 133.4(2) . . ?
C17 O4 Tb1 137.4(2) . . ?
P1 C1 H1A 109.3 . . ?
P1 C1 H1B 109.3 . . ?
C1 C1 P1 111.6(3) 2_666 . ?
C1 C1 H1A 109.3 2_666 . ?
C1 C1 H1B 109.3 2_666 . ?
H1A C1 H1B 108.0 . . ?
C7 C2 P1 117.50(15) . . ?
C7 C2 C3 120.0 . . ?
C3 C2 P1 122.46(15) . . ?
C2 C7 H7 120.0 . . ?
C2 C7 C6 120.0 . . ?
C6 C7 H7 120.0 . . ?
C7 C6 H6 120.0 . . ?
C5 C6 C7 120.0 . . ?
C5 C6 H6 120.0 . . ?
C6 C5 H5 120.0 . . ?
C6 C5 C4 120.0 . . ?
C4 C5 H5 120.0 . . ?
C5 C4 H4 120.0 . . ?
C3 C4 C5 120.0 . . ?
C3 C4 H4 120.0 . . ?
C2 C3 H3 120.0 . . ?
C4 C3 C2 120.0 . . ?
C4 C3 H3 120.0 . . ?
O3 C14 C16 124.9(3) . . ?
O3 C14 C15 116.5(3) . . ?
C16 C14 C15 118.6(3) . . ?
C14 C16 H16 117.6 . . ?
C14 C16 C17 124.8(3) . . ?
C17 C16 H16 117.6 . . ?
C8 C13 H13 120.1 . . ?
C12 C13 H13 120.1 . . ?
C12 C13 C8 119.9(4) . . ?
O6 C19 C22 124.9(3) . . ?
O6 C19 C20 115.9(3) . . ?
C22 C19 C20 119.1(3) . . ?
C13 C8 P1 119.3(3) . . ?
C9 C8 P1 121.8(3) . . ?
C9 C8 C13 118.8(3) . . ?
O4 C17 C16 125.1(3) . . ?
O4 C17 C18 116.0(3) . . ?
C16 C17 C18 118.9(3) . . ?
O7 C27 C26 124.8(3) . . ?
O7 C27 C28 116.7(3) . . ?
C26 C27 C28 118.5(3) . . ?
O8 C24 C26 124.3(3) . . ?
O8 C24 C25 116.3(3) . . ?
C26 C24 C25 119.3(3) . . ?
C13 C12 H12 119.4 . . ?
C11 C12 C13 121.2(4) . . ?
C11 C12 H12 119.4 . . ?
O5 C21 C22 124.4(3) . . ?
O5 C21 C23 115.9(3) . . ?
C22 C21 C23 119.7(3) . . ?
C19 C22 C21 124.8(3) . . ?
C19 C22 H22 117.6 . . ?
C21 C22 H22 117.6 . . ?
C27 C26 H26 118.0 . . ?
C24 C26 C27 124.0(3) . . ?
C24 C26 H26 118.0 . . ?
C12 C11 H11 120.2 . . ?
C12 C11 C10 119.5(4) . . ?
C10 C11 H11 120.2 . . ?
C14 C15 H15A 109.5 . . ?
C14 C15 H15B 109.5 . . ?
C14 C15 H15C 109.5 . . ?
H15A C15 H15B 109.5 . . ?
H15A C15 H15C 109.5 . . ?
H15B C15 H15C 109.5 . . ?
C8 C9 H9 119.7 . . ?
C8 C9 C10 120.6(4) . . ?
C10 C9 H9 119.7 . . ?
C21 C23 H23A 109.5 . . ?
C21 C23 H23B 109.5 . . ?
C21 C23 H23C 109.5 . . ?
H23A C23 H23B 109.5 . . ?
H23A C23 H23C 109.5 . . ?
H23B C23 H23C 109.5 . . ?
C24 C25 H25A 109.5 . . ?
C24 C25 H25B 109.5 . . ?
C24 C25 H25C 109.5 . . ?
H25A C25 H25B 109.5 . . ?
H25A C25 H25C 109.5 . . ?
H25B C25 H25C 109.5 . . ?
C19 C20 H20A 109.5 . . ?
C19 C20 H20B 109.5 . . ?
C19 C20 H20C 109.5 . . ?
H20A C20 H20B 109.5 . . ?
H20A C20 H20C 109.5 . . ?
H20B C20 H20C 109.5 . . ?
C11 C10 C9 119.9(4) . . ?
C11 C10 H10 120.0 . . ?
C9 C10 H10 120.0 . . ?
C27 C28 H28A 109.5 . . ?
C27 C28 H28B 109.5 . . ?
C27 C28 H28C 109.5 . . ?
H28A C28 H28B 109.5 . . ?
H28A C28 H28C 109.5 . . ?
H28B C28 H28C 109.5 . . ?
C17 C18 H18A 109.5 . . ?
C17 C18 H18B 109.5 . . ?
C17 C18 H18C 109.5 . . ?
H18A C18 H18B 109.5 . . ?
H18A C18 H18C 109.5 . . ?
H18B C18 H18C 109.5 . . ?

loop_
_geom_bond_atom_site_label_1
_geom_bond_atom_site_label_2
_geom_bond_distance
_geom_bond_site_symmetry_2
_geom_bond_publ_flag
Tb1 O3 2.400(2) . ?
Tb1 O2 2.436(2) . ?
Tb1 O8 2.357(2) . ?
Tb1 O7 2.353(2) . ?
Tb1 O6 2.379(2) . ?
Tb1 O1 2.369(2) . ?
Tb1 O5 2.328(2) . ?
Tb1 O4 2.315(2) . ?
P1 O1 1.488(2) . ?
P1 C1 1.800(3) . ?
P1 C2 1.7961(18) . ?
P1 C8 1.803(3) . ?
O3 C14 1.272(4) . ?
O2 H2A 0.9300 . ?
O2 H2B 0.9300 . ?
O8 C24 1.260(4) . ?
O7 C27 1.251(4) . ?
O6 C19 1.266(4) . ?
O5 C21 1.259(4) . ?
O4 C17 1.258(4) . ?
C1 C1 1.537(6) 2_666 ?
C1 H1A 0.9700 . ?
C1 H1B 0.9700 . ?
C2 C7 1.3900 . ?
C2 C3 1.3900 . ?
C7 H7 0.9300 . ?
C7 C6 1.3900 . ?
C6 H6 0.9300 . ?
C6 C5 1.3900 . ?
C5 H5 0.9300 . ?
C5 C4 1.3900 . ?
C4 H4 0.9300 . ?
C4 C3 1.3900 . ?
C3 H3 0.9300 . ?
C14 C16 1.388(5) . ?
C14 C15 1.508(5) . ?
C16 H16 0.9300 . ?
C16 C17 1.395(5) . ?
C13 H13 0.9300 . ?
C13 C8 1.379(5) . ?
C13 C12 1.377(5) . ?
C19 C22 1.384(5) . ?
C19 C20 1.507(5) . ?
C8 C9 1.371(5) . ?
C17 C18 1.488(5) . ?
C27 C26 1.394(5) . ?
C27 C28 1.505(5) . ?
C24 C26 1.385(5) . ?
C24 C25 1.507(5) . ?
C12 H12 0.9300 . ?
C12 C11 1.354(5) . ?
C21 C22 1.391(5) . ?
C21 C23 1.507(5) . ?
C22 H22 0.9300 . ?
C26 H26 0.9300 . ?
C11 H11 0.9300 . ?
C11 C10 1.366(6) . ?
C15 H15A 0.9600 . ?
C15 H15B 0.9600 . ?
C15 H15C 0.9600 . ?
C9 H9 0.9300 . ?
C9 C10 1.386(5) . ?
C23 H23A 0.9600 . ?
C23 H23B 0.9600 . ?
C23 H23C 0.9600 . ?
C25 H25A 0.9600 . ?
C25 H25B 0.9600 . ?
C25 H25C 0.9600 . ?
C20 H20A 0.9600 . ?
C20 H20B 0.9600 . ?
C20 H20C 0.9600 . ?
C10 H10 0.9300 . ?
C28 H28A 0.9600 . ?
C28 H28B 0.9600 . ?
C28 H28C 0.9600 . ?
C18 H18A 0.9600 . ?
C18 H18B 0.9600 . ?
C18 H18C 0.9600 . ?

loop_
_geom_torsion_atom_site_label_1
_geom_torsion_atom_site_label_2
_geom_torsion_atom_site_label_3
_geom_torsion_atom_site_label_4
_geom_torsion
_geom_torsion_site_symmetry_1
_geom_torsion_site_symmetry_2
_geom_torsion_site_symmetry_3
_geom_torsion_site_symmetry_4
_geom_torsion_publ_flag
Tb1 O3 C14 C16 -10.9(6) . . . . ?
Tb1 O3 C14 C15 169.0(3) . . . . ?
Tb1 O8 C24 C26 -30.7(6) . . . . ?
Tb1 O8 C24 C25 150.0(3) . . . . ?
Tb1 O7 C27 C26 14.7(6) . . . . ?
Tb1 O7 C27 C28 -165.6(3) . . . . ?
Tb1 O6 C19 C22 19.0(6) . . . . ?
Tb1 O6 C19 C20 -163.4(3) . . . . ?
Tb1 O5 C21 C22 -23.4(6) . . . . ?
Tb1 O5 C21 C23 156.8(3) . . . . ?
Tb1 O4 C17 C16 4.6(6) . . . . ?
Tb1 O4 C17 C18 -175.3(3) . . . . ?
P1 C2 C7 C6 177.6(2) . . . . ?
P1 C2 C3 C4 -177.5(2) . . . . ?
P1 C8 C9 C10 175.3(3) . . . . ?
O3 C14 C16 C17 0.5(6) . . . . ?
O8 C24 C26 C27 -0.6(7) . . . . ?
O7 C27 C26 C24 8.9(7) . . . . ?
O6 C19 C22 C21 4.4(7) . . . . ?
O1 P1 C1 C1 -55.7(4) . . . 2_666 ?
O1 P1 C2 C7 26.7(2) . . . . ?
O1 P1 C2 C3 -155.74(19) . . . . ?
O1 P1 C8 C13 -27.3(3) . . . . ?
O1 P1 C8 C9 156.3(3) . . . . ?
O5 C21 C22 C19 -2.8(7) . . . . ?
C1 P1 O1 Tb1 72.1(4) . . . . ?
C1 P1 C2 C7 148.4(2) . . . . ?
C1 P1 C2 C3 -34.1(2) . . . . ?
C1 P1 C8 C13 -151.9(3) . . . . ?
C1 P1 C8 C9 31.7(3) . . . . ?
C2 P1 O1 Tb1 -168.6(4) . . . . ?
C2 P1 C1 C1 -176.2(3) . . . 2_666 ?
C2 P1 C8 C13 93.1(3) . . . . ?
C2 P1 C8 C9 -83.3(3) . . . . ?
C2 C7 C6 C5 0.0 . . . . ?
C7 C2 C3 C4 0.0 . . . . ?
C7 C6 C5 C4 0.0 . . . . ?
C6 C5 C4 C3 0.0 . . . . ?
C5 C4 C3 C2 0.0 . . . . ?
C3 C2 C7 C6 0.0 . . . . ?
C14 C16 C17 O4 2.9(7) . . . . ?
C14 C16 C17 C18 -177.3(4) . . . . ?
C13 C8 C9 C10 -1.1(6) . . . . ?
C13 C12 C11 C10 -0.3(6) . . . . ?
C8 P1 O1 Tb1 -50.6(4) . . . . ?
C8 P1 C1 C1 70.2(4) . . . 2_666 ?
C8 P1 C2 C7 -96.3(2) . . . . ?
C8 P1 C2 C3 81.3(2) . . . . ?
C8 C13 C12 C11 -1.5(6) . . . . ?
C8 C9 C10 C11 -0.6(7) . . . . ?
C12 C13 C8 P1 -174.3(3) . . . . ?
C12 C13 C8 C9 2.1(5) . . . . ?
C12 C11 C10 C9 1.3(7) . . . . ?
C15 C14 C16 C17 -179.3(4) . . . . ?
C23 C21 C22 C19 177.0(4) . . . . ?
C25 C24 C26 C27 178.6(4) . . . . ?
C20 C19 C22 C21 -173.1(4) . . . . ?
C28 C27 C26 C24 -170.7(4) . . . . ?
